data_2310492
loop_
_publ_author_name
'Stephenson, N.C.'

_publ_section_title
;
 The crystal structure of a sodium molybdenum bronze
;
_journal_name_full 'Acta Crystallographica (1,1948-23,1967)'
_journal_page_first 59
_journal_page_last 66
_journal_volume 20
_journal_year 1966
_chemical_formula_sum 'Mo6 Na0.93 O17'
_chemical_name_systematic 'Na0.93 Mo6 O17'
_space_group_IT_number 164
_symmetry_space_group_name_Hall '-P 3 2"'
_symmetry_space_group_name_H-M 'P -3 m 1'
_cell_angle_alpha 90
_cell_angle_beta 90
_cell_angle_gamma 120
_cell_formula_units_Z 1
_cell_length_a 5.51
_cell_length_b 5.51
_cell_length_c 12.95
_cell_volume 340.489
_citation_journal_id_ASTM ACCRA9
_cod_data_source_file Stephenson_ACCRA9_1966_1100.cif
_cod_data_source_block Mo6Na0.93O17
_cod_original_cell_volume 340.4894
_cod_database_code 2310492

loop_
_symmetry_equiv_pos_as_xyz
x,y,z
-y,x-y,z
-x+y,-x,z
y,x,-z
-x,-x+y,-z
x-y,-y,-z
-x,-y,-z
y,-x+y,-z
x-y,x,-z
-y,-x,z
x,x-y,z
-x+y,y,z

loop_
_atom_site_label
_atom_site_type_symbol
_atom_site_fract_x
_atom_site_fract_y
_atom_site_fract_z
_atom_site_occupancy
_atom_site_U_iso_or_equiv
Mo3 Mo+5 0 0 0.2327 1 0.0
Na1 Na+1 0 0 0.5 0.93 0.0
O2 O-2 0.189 0.811 0.812 0.944 0.0
Mo1 Mo+5 0.3333 0.6667 0.3883 1 0.0
O4 O-2 0.5 0 0 0.944 0.0
Mo2 Mo+5 0.3333 0.6667 0.9245 1 0.0
O3 O-2 0.5 0 0.5 0.944 0.0
O1 O-2 0.135 0.865 0.356 0.944 0.0
